data_7151852
loop_
_publ_author_name
'Han, Xingchun'
'Jiang, Liqing'
'Tang, Min'
'Hu, Wenhao'

_publ_section_title
;
 Diastereoselective three-component reactions of aryldiazoacetates with
 alcohols/water and alkynals: application to substituted enelactones.
;
_journal_issue 10
_journal_name_full 'Organic &amp; biomolecular chemistry'
_journal_page_first 3839
_journal_page_last 3843
_journal_paper_doi 10.1039/c1ob05076a
_journal_volume 9
_journal_year 2011
_chemical_formula_sum 'C19 H18 O4'
_chemical_formula_weight 310.33
_chemical_name_systematic
;
?
;
_space_group_IT_number 14
_symmetry_cell_setting monoclinic
_symmetry_space_group_name_Hall '-P 2yn'
_symmetry_space_group_name_H-M 'P 1 21/n 1'
_atom_sites_solution_hydrogens geom
_atom_sites_solution_primary direct
_atom_sites_solution_secondary difmap
_audit_creation_method SHELXL-97
_cell_angle_alpha 90.00
_cell_angle_beta 107.208(2)
_cell_angle_gamma 90.00
_cell_formula_units_Z 4
_cell_length_a 12.9167(17)
_cell_length_b 9.8437(13)
_cell_length_c 13.3798(17)
_cell_measurement_reflns_used 2138
_cell_measurement_temperature 293(2)
_cell_measurement_theta_max 55.285
_cell_measurement_theta_min 5.223
_cell_volume 1625.1(4)
_computing_cell_refinement 'Bruker SMART'
_computing_data_collection 'Bruker SMART'
_computing_data_reduction 'Bruker SHELXTL'
_computing_molecular_graphics 'Bruker SHELXTL'
_computing_publication_material 'Bruker SHELXTL'
_computing_structure_refinement 'SHELXL-97 (Sheldrick, 1997)'
_computing_structure_solution 'SHELXS-97 (Sheldrick, 1990)'
_diffrn_ambient_temperature 293(2)
_diffrn_measured_fraction_theta_full 0.997
_diffrn_measured_fraction_theta_max 0.997
_diffrn_measurement_device_type 'CCD area detector'
_diffrn_measurement_method 'phi and omega scans'
_diffrn_radiation_monochromator graphite
_diffrn_radiation_source 'fine-focus sealed tube'
_diffrn_radiation_type MoK\a
_diffrn_radiation_wavelength 0.71073
_diffrn_reflns_av_R_equivalents 0.0348
_diffrn_reflns_av_sigmaI/netI 0.0458
_diffrn_reflns_limit_h_max 15
_diffrn_reflns_limit_h_min -15
_diffrn_reflns_limit_k_max 12
_diffrn_reflns_limit_k_min -12
_diffrn_reflns_limit_l_max 6
_diffrn_reflns_limit_l_min -16
_diffrn_reflns_number 8645
_diffrn_reflns_theta_full 25.99
_diffrn_reflns_theta_max 25.99
_diffrn_reflns_theta_min 1.93
_exptl_absorpt_coefficient_mu 0.089
_exptl_absorpt_correction_T_max 1.0000
_exptl_absorpt_correction_T_min 0.7405
_exptl_absorpt_correction_type empirical
_exptl_absorpt_process_details sadabs
_exptl_crystal_colour colorless
_exptl_crystal_density_diffrn 1.268
_exptl_crystal_density_method 'not measured'
_exptl_crystal_description prismatic
_exptl_crystal_F_000 656
_exptl_crystal_size_max 0.390
_exptl_crystal_size_mid 0.301
_exptl_crystal_size_min 0.127
_refine_diff_density_max 0.167
_refine_diff_density_min -0.150
_refine_diff_density_rms 0.034
_refine_ls_extinction_method none
_refine_ls_goodness_of_fit_ref 0.930
_refine_ls_hydrogen_treatment mixed
_refine_ls_matrix_type full
_refine_ls_number_parameters 213
_refine_ls_number_reflns 3180
_refine_ls_number_restraints 1
_refine_ls_restrained_S_all 0.930
_refine_ls_R_factor_all 0.0668
_refine_ls_R_factor_gt 0.0443
_refine_ls_shift/su_max 0.000
_refine_ls_shift/su_mean 0.000
_refine_ls_structure_factor_coef Fsqd
_refine_ls_weighting_details 'calc w=1/[\s^2^(Fo^2^)+(0.0508P)^2^+0.0000P] where P=(Fo^2^+2Fc^2^)/3'
_refine_ls_weighting_scheme calc
_refine_ls_wR_factor_gt 0.0955
_refine_ls_wR_factor_ref 0.1038
_reflns_number_gt 2204
_reflns_number_total 3180
_reflns_threshold_expression >2sigma(I)
_cod_data_source_file c1ob05076a.txt
_cod_data_source_block cd201266
_cod_depositor_comments
;
The following automatic conversions were performed:
'_symmetry_cell_setting' value 'Monoclinic' changed to 'monoclinic'
according to '/home/saulius/struct/CIF-dictionaries/cif_core.dic'
dictionary named 'cif_core.dic' version 2.4.1 from 2010-06-29.

Automatic conversion script
Id: cif_fix_enum 1555 2011-01-17 13:19:09Z saulius 
;
_cod_original_sg_symbol_H-M P2(1)/n
_cod_database_code 7151852

loop_
_symmetry_equiv_pos_as_xyz
'x, y, z'
'-x+1/2, y+1/2, -z+1/2'
'-x, -y, -z'
'x-1/2, -y-1/2, z-1/2'

loop_
_atom_site_label
_atom_site_type_symbol
_atom_site_fract_x
_atom_site_fract_y
_atom_site_fract_z
_atom_site_U_iso_or_equiv
_atom_site_adp_type
_atom_site_occupancy
_atom_site_symmetry_multiplicity
_atom_site_calc_flag
_atom_site_refinement_flags
_atom_site_disorder_assembly
_atom_site_disorder_group
O1 O 0.51451(8) 0.52548(10) 0.26029(8) 0.0354(3) Uani 1 1 d . . .
O2 O 0.76370(9) 0.34589(14) 0.25353(11) 0.0524(4) Uani 1 1 d D . .
O3 O 0.57213(9) 0.33651(13) 0.07789(9) 0.0513(4) Uani 1 1 d . . .
O4 O 0.42899(9) 0.30139(14) 0.13399(9) 0.0558(4) Uani 1 1 d . . .
C1 C 0.57904(11) 0.41185(16) 0.25155(11) 0.0308(4) Uani 1 1 d . . .
C2 C 0.69577(11) 0.45763(16) 0.25608(12) 0.0357(4) Uani 1 1 d . . .
H2 H 0.6915 0.5161 0.1957 0.043 Uiso 1 1 calc R . .
C3 C 0.74508(13) 0.53446(17) 0.35146(13) 0.0407(4) Uani 1 1 d . . .
C4 C 0.78278(16) 0.5959(2) 0.42770(15) 0.0612(6) Uani 1 1 d . . .
H4 H 0.8130 0.6450 0.4887 0.073 Uiso 1 1 calc R . .
C5 C 0.52834(13) 0.34484(16) 0.14465(12) 0.0358(4) Uani 1 1 d . . .
C6 C 0.37433(17) 0.2362(2) 0.03560(16) 0.0767(7) Uani 1 1 d . . .
H6A H 0.3573 0.3027 -0.0193 0.115 Uiso 1 1 calc R . .
H6B H 0.3087 0.1945 0.0402 0.115 Uiso 1 1 calc R . .
H6C H 0.4208 0.1680 0.0206 0.115 Uiso 1 1 calc R . .
C7 C 0.58112(11) 0.31574(16) 0.34074(12) 0.0313(4) Uani 1 1 d . . .
C8 C 0.59840(13) 0.17806(17) 0.33245(13) 0.0417(4) Uani 1 1 d . . .
H8 H 0.6057 0.1430 0.2704 0.050 Uiso 1 1 calc R . .
C9 C 0.60483(15) 0.09268(19) 0.41560(15) 0.0533(5) Uani 1 1 d . . .
H9 H 0.6170 0.0004 0.4094 0.064 Uiso 1 1 calc R . .
C10 C 0.59348(15) 0.1425(2) 0.50719(15) 0.0559(5) Uani 1 1 d . . .
H10 H 0.5972 0.0843 0.5629 0.067 Uiso 1 1 calc R . .
C11 C 0.57657(14) 0.2793(2) 0.51635(13) 0.0491(5) Uani 1 1 d . . .
H11 H 0.5692 0.3138 0.5786 0.059 Uiso 1 1 calc R . .
C12 C 0.57055(12) 0.36546(17) 0.43373(12) 0.0386(4) Uani 1 1 d . . .
H12 H 0.5593 0.4579 0.4406 0.046 Uiso 1 1 calc R . .
C13 C 0.50258(13) 0.62800(17) 0.18123(13) 0.0427(4) Uani 1 1 d . . .
H13A H 0.4896 0.5857 0.1131 0.051 Uiso 1 1 calc R . .
H13B H 0.5684 0.6815 0.1954 0.051 Uiso 1 1 calc R . .
C14 C 0.40921(12) 0.71731(17) 0.18180(12) 0.0358(4) Uani 1 1 d . . .
C15 C 0.42478(14) 0.85237(18) 0.20707(13) 0.0469(5) Uani 1 1 d . . .
H15 H 0.4944 0.8886 0.2249 0.056 Uiso 1 1 calc R . .
C16 C 0.33840(18) 0.9349(2) 0.20627(15) 0.0612(6) Uani 1 1 d . . .
H16 H 0.3500 1.0263 0.2236 0.073 Uiso 1 1 calc R . .
C17 C 0.23632(18) 0.8834(2) 0.18025(16) 0.0650(6) Uani 1 1 d . . .
H17 H 0.1781 0.9392 0.1798 0.078 Uiso 1 1 calc R . .
C18 C 0.21956(15) 0.7491(2) 0.15467(16) 0.0651(6) Uani 1 1 d . . .
H18 H 0.1498 0.7135 0.1370 0.078 Uiso 1 1 calc R . .
C19 C 0.30530(14) 0.66637(18) 0.15488(15) 0.0519(5) Uani 1 1 d . . .
H19 H 0.2931 0.5753 0.1367 0.062 Uiso 1 1 calc R . .
H2A H 0.735(2) 0.309(2) 0.1938(15) 0.106(10) Uiso 1 1 d D . .

loop_
_atom_site_aniso_label
_atom_site_aniso_U_11
_atom_site_aniso_U_22
_atom_site_aniso_U_33
_atom_site_aniso_U_23
_atom_site_aniso_U_13
_atom_site_aniso_U_12
O1 0.0395(6) 0.0370(6) 0.0314(6) 0.0069(5) 0.0131(5) 0.0101(5)
O2 0.0354(7) 0.0620(9) 0.0573(9) -0.0066(7) 0.0099(6) 0.0096(6)
O3 0.0471(7) 0.0759(10) 0.0325(7) -0.0084(6) 0.0141(6) 0.0038(6)
O4 0.0416(7) 0.0823(10) 0.0397(7) -0.0081(7) 0.0060(6) -0.0182(7)
C1 0.0299(8) 0.0335(9) 0.0278(8) 0.0011(7) 0.0067(6) 0.0043(7)
C2 0.0311(8) 0.0416(10) 0.0338(9) 0.0018(7) 0.0086(7) 0.0027(7)
C3 0.0406(9) 0.0429(10) 0.0364(10) 0.0064(8) 0.0078(8) -0.0074(8)
C4 0.0763(14) 0.0600(13) 0.0424(12) -0.0015(10) 0.0102(10) -0.0263(11)
C5 0.0349(9) 0.0394(10) 0.0308(9) 0.0046(7) 0.0062(7) 0.0055(7)
C6 0.0609(13) 0.1054(19) 0.0506(13) -0.0199(13) -0.0042(10) -0.0286(13)
C7 0.0269(8) 0.0368(9) 0.0287(9) 0.0021(7) 0.0059(6) 0.0013(7)
C8 0.0468(10) 0.0390(10) 0.0373(10) -0.0006(8) 0.0092(8) 0.0007(8)
C9 0.0638(12) 0.0375(10) 0.0530(13) 0.0080(9) 0.0086(10) 0.0009(9)
C10 0.0642(12) 0.0560(13) 0.0447(12) 0.0186(10) 0.0116(10) -0.0065(10)
C11 0.0565(11) 0.0602(13) 0.0325(10) 0.0050(9) 0.0161(8) -0.0037(10)
C12 0.0400(9) 0.0414(10) 0.0344(10) 0.0016(8) 0.0110(8) 0.0025(8)
C13 0.0452(10) 0.0437(10) 0.0416(10) 0.0131(8) 0.0165(8) 0.0079(8)
C14 0.0402(9) 0.0380(10) 0.0294(9) 0.0094(7) 0.0103(7) 0.0064(8)
C15 0.0517(11) 0.0468(12) 0.0384(10) -0.0018(8) 0.0073(8) 0.0008(9)
C16 0.0867(16) 0.0458(12) 0.0516(12) -0.0030(10) 0.0211(11) 0.0174(11)
C17 0.0645(14) 0.0718(16) 0.0650(14) 0.0178(12) 0.0287(11) 0.0332(12)
C18 0.0416(11) 0.0726(16) 0.0822(16) 0.0255(13) 0.0199(11) 0.0117(10)
C19 0.0471(11) 0.0420(11) 0.0654(13) 0.0122(9) 0.0148(9) 0.0030(9)

loop_
_atom_type_symbol
_atom_type_description
_atom_type_scat_dispersion_real
_atom_type_scat_dispersion_imag
_atom_type_scat_source
C C 0.0033 0.0016 'International Tables Vol C Tables 4.2.6.8 and 6.1.1.4'
H H 0.0000 0.0000 'International Tables Vol C Tables 4.2.6.8 and 6.1.1.4'
O O 0.0106 0.0060 'International Tables Vol C Tables 4.2.6.8 and 6.1.1.4'

loop_
_geom_angle_atom_site_label_1
_geom_angle_atom_site_label_2
_geom_angle_atom_site_label_3
_geom_angle
_geom_angle_site_symmetry_1
_geom_angle_site_symmetry_3
_geom_angle_publ_flag
C1 O1 C13 115.48(11) . . ?
C2 O2 H2A 104.7(17) . . ?
C5 O4 C6 116.06(14) . . ?
O1 C1 C7 107.50(11) . . ?
O1 C1 C5 108.44(11) . . ?
C7 C1 C5 111.62(13) . . ?
O1 C1 C2 110.72(12) . . ?
C7 C1 C2 110.98(11) . . ?
C5 C1 C2 107.57(12) . . ?
O2 C2 C3 108.14(13) . . ?
O2 C2 C1 112.00(13) . . ?
C3 C2 C1 110.57(13) . . ?
O2 C2 H2 108.7 . . ?
C3 C2 H2 108.7 . . ?
C1 C2 H2 108.7 . . ?
C4 C3 C2 178.93(19) . . ?
C3 C4 H4 180.0 . . ?
O3 C5 O4 123.91(15) . . ?
O3 C5 C1 124.15(14) . . ?
O4 C5 C1 111.91(13) . . ?
O4 C6 H6A 109.5 . . ?
O4 C6 H6B 109.5 . . ?
H6A C6 H6B 109.5 . . ?
O4 C6 H6C 109.5 . . ?
H6A C6 H6C 109.5 . . ?
H6B C6 H6C 109.5 . . ?
C12 C7 C8 118.74(15) . . ?
C12 C7 C1 120.29(14) . . ?
C8 C7 C1 120.91(14) . . ?
C9 C8 C7 120.38(16) . . ?
C9 C8 H8 119.8 . . ?
C7 C8 H8 119.8 . . ?
C10 C9 C8 120.55(17) . . ?
C10 C9 H9 119.7 . . ?
C8 C9 H9 119.7 . . ?
C9 C10 C11 119.53(17) . . ?
C9 C10 H10 120.2 . . ?
C11 C10 H10 120.2 . . ?
C10 C11 C12 120.27(17) . . ?
C10 C11 H11 119.9 . . ?
C12 C11 H11 119.9 . . ?
C11 C12 C7 120.53(16) . . ?
C11 C12 H12 119.7 . . ?
C7 C12 H12 119.7 . . ?
O1 C13 C14 108.69(12) . . ?
O1 C13 H13A 110.0 . . ?
C14 C13 H13A 110.0 . . ?
O1 C13 H13B 110.0 . . ?
C14 C13 H13B 110.0 . . ?
H13A C13 H13B 108.3 . . ?
C15 C14 C19 118.54(16) . . ?
C15 C14 C13 120.78(15) . . ?
C19 C14 C13 120.67(16) . . ?
C14 C15 C16 120.69(18) . . ?
C14 C15 H15 119.7 . . ?
C16 C15 H15 119.7 . . ?
C17 C16 C15 120.27(19) . . ?
C17 C16 H16 119.9 . . ?
C15 C16 H16 119.9 . . ?
C16 C17 C18 119.68(18) . . ?
C16 C17 H17 120.2 . . ?
C18 C17 H17 120.2 . . ?
C17 C18 C19 120.32(19) . . ?
C17 C18 H18 119.8 . . ?
C19 C18 H18 119.8 . . ?
C18 C19 C14 120.50(18) . . ?
C18 C19 H19 119.8 . . ?
C14 C19 H19 119.8 . . ?

loop_
_geom_bond_atom_site_label_1
_geom_bond_atom_site_label_2
_geom_bond_distance
_geom_bond_site_symmetry_2
_geom_bond_publ_flag
O1 C1 1.4203(17) . ?
O1 C13 1.4369(18) . ?
O2 C2 1.4137(19) . ?
O2 H2A 0.855(16) . ?
O3 C5 1.1931(18) . ?
O4 C5 1.3198(18) . ?
O4 C6 1.447(2) . ?
C1 C7 1.517(2) . ?
C1 C5 1.535(2) . ?
C1 C2 1.558(2) . ?
C2 C3 1.458(2) . ?
C2 H2 0.9800 . ?
C3 C4 1.162(2) . ?
C4 H4 0.9300 . ?
C6 H6A 0.9600 . ?
C6 H6B 0.9600 . ?
C6 H6C 0.9600 . ?
C7 C12 1.381(2) . ?
C7 C8 1.383(2) . ?
C8 C9 1.377(2) . ?
C8 H8 0.9300 . ?
C9 C10 1.367(3) . ?
C9 H9 0.9300 . ?
C10 C11 1.376(3) . ?
C10 H10 0.9300 . ?
C11 C12 1.377(2) . ?
C11 H11 0.9300 . ?
C12 H12 0.9300 . ?
C13 C14 1.494(2) . ?
C13 H13A 0.9700 . ?
C13 H13B 0.9700 . ?
C14 C15 1.372(2) . ?
C14 C19 1.377(2) . ?
C15 C16 1.378(2) . ?
C15 H15 0.9300 . ?
C16 C17 1.359(3) . ?
C16 H16 0.9300 . ?
C17 C18 1.367(3) . ?
C17 H17 0.9300 . ?
C18 C19 1.374(2) . ?
C18 H18 0.9300 . ?
C19 H19 0.9300 . ?

loop_
_geom_hbond_atom_site_label_D
_geom_hbond_atom_site_label_H
_geom_hbond_atom_site_label_A
_geom_hbond_distance_DH
_geom_hbond_distance_HA
_geom_hbond_distance_DA
_geom_hbond_angle_DHA
_geom_hbond_site_symmetry_A
O2 H2A O3 0.855(16) 2.23(2) 2.8659(17) 131(2) .

loop_
_geom_torsion_atom_site_label_1
_geom_torsion_atom_site_label_2
_geom_torsion_atom_site_label_3
_geom_torsion_atom_site_label_4
_geom_torsion
_geom_torsion_site_symmetry_1
_geom_torsion_site_symmetry_2
_geom_torsion_site_symmetry_3
_geom_torsion_site_symmetry_4
_geom_torsion_publ_flag
C13 O1 C1 C7 -179.63(12) . . . . ?
C13 O1 C1 C5 -58.80(16) . . . . ?
C13 O1 C1 C2 58.99(15) . . . . ?
O1 C1 C2 O2 176.66(12) . . . . ?
C7 C1 C2 O2 57.35(17) . . . . ?
C5 C1 C2 O2 -65.02(16) . . . . ?
O1 C1 C2 C3 55.98(16) . . . . ?
C7 C1 C2 C3 -63.33(17) . . . . ?
C5 C1 C2 C3 174.30(13) . . . . ?
O2 C2 C3 C4 -137(10) . . . . ?
C1 C2 C3 C4 -14(10) . . . . ?
C6 O4 C5 O3 2.2(2) . . . . ?
C6 O4 C5 C1 -179.84(15) . . . . ?
O1 C1 C5 O3 117.13(17) . . . . ?
C7 C1 C5 O3 -124.63(16) . . . . ?
C2 C1 C5 O3 -2.7(2) . . . . ?
O1 C1 C5 O4 -60.80(16) . . . . ?
C7 C1 C5 O4 57.44(17) . . . . ?
C2 C1 C5 O4 179.41(13) . . . . ?
O1 C1 C7 C12 -28.77(18) . . . . ?
C5 C1 C7 C12 -147.57(14) . . . . ?
C2 C1 C7 C12 92.45(16) . . . . ?
O1 C1 C7 C8 154.13(13) . . . . ?
C5 C1 C7 C8 35.33(18) . . . . ?
C2 C1 C7 C8 -84.65(17) . . . . ?
C12 C7 C8 C9 0.0(2) . . . . ?
C1 C7 C8 C9 177.16(15) . . . . ?
C7 C8 C9 C10 0.5(3) . . . . ?
C8 C9 C10 C11 -0.7(3) . . . . ?
C9 C10 C11 C12 0.3(3) . . . . ?
C10 C11 C12 C7 0.1(2) . . . . ?
C8 C7 C12 C11 -0.3(2) . . . . ?
C1 C7 C12 C11 -177.49(14) . . . . ?
C1 O1 C13 C14 163.55(12) . . . . ?
O1 C13 C14 C15 116.19(17) . . . . ?
O1 C13 C14 C19 -65.1(2) . . . . ?
C19 C14 C15 C16 0.5(3) . . . . ?
C13 C14 C15 C16 179.18(15) . . . . ?
C14 C15 C16 C17 -0.1(3) . . . . ?
C15 C16 C17 C18 -0.1(3) . . . . ?
C16 C17 C18 C19 -0.2(3) . . . . ?
C17 C18 C19 C14 0.6(3) . . . . ?
C15 C14 C19 C18 -0.8(3) . . . . ?
C13 C14 C19 C18 -179.47(16) . . . . ?
